data_1552184
loop_
_publ_author_name
'Zhu, Yu'
'Zhang, Lei'
'Zhang, Jian'

_publ_section_title
;
 Assembly of High-Nuclearity Sn26, Sn34-Oxo Clusters: Solvent Strategy and
 Inorganic Sn Incorporation
;
_journal_name_full 'Chemical Science'
_journal_paper_doi 10.1039/C9SC02503K
_journal_year 2019
_chemical_formula_sum 'C78 H188 O52 Sn12'
_chemical_formula_weight 3382.55
_space_group_crystal_system monoclinic
_space_group_IT_number 14
_space_group_name_Hall '-P 2yn'
_space_group_name_H-M_alt 'P 1 21/n 1'
_symmetry_space_group_name_Hall '-P 2yn'
_symmetry_space_group_name_H-M 'P 1 21/n 1'
_atom_sites_solution_hydrogens geom
_audit_creation_method SHELXL-2016/6
_audit_update_record
;
2019-08-01 deposited with the CCDC.    2019-08-12 downloaded from the CCDC.
;
_cell_angle_alpha 90
_cell_angle_beta 115.285(10)
_cell_angle_gamma 90
_cell_formula_units_Z 2
_cell_length_a 17.8261(15)
_cell_length_b 20.7264(8)
_cell_length_c 19.1980(15)
_cell_measurement_reflns_used 6994
_cell_measurement_temperature 100.02(13)
_cell_measurement_theta_max 74.5530
_cell_measurement_theta_min 4.4530
_cell_volume 6413.5(9)
_computing_structure_refinement 'SHELXL-2016/6 (Sheldrick, 2016)'
_diffrn_ambient_temperature 100.02(13)
_diffrn_measured_fraction_theta_full 0.963
_diffrn_measured_fraction_theta_max 0.963
_diffrn_measurement_device_type 'SuperNova, Dual, Cu at zero, Atlas'
_diffrn_measurement_method CCD_Profile_fitting
_diffrn_radiation_type CuK\a
_diffrn_radiation_wavelength 1.54178
_diffrn_reflns_av_R_equivalents 0.0546
_diffrn_reflns_av_unetI/netI 0.0620
_diffrn_reflns_Laue_measured_fraction_full 0.963
_diffrn_reflns_Laue_measured_fraction_max 0.963
_diffrn_reflns_limit_h_max 20
_diffrn_reflns_limit_h_min -16
_diffrn_reflns_limit_k_max 20
_diffrn_reflns_limit_k_min -23
_diffrn_reflns_limit_l_max 16
_diffrn_reflns_limit_l_min -22
_diffrn_reflns_number 19839
_diffrn_reflns_point_group_measured_fraction_full 0.963
_diffrn_reflns_point_group_measured_fraction_max 0.963
_diffrn_reflns_theta_full 62.492
_diffrn_reflns_theta_max 62.492
_diffrn_reflns_theta_min 3.474
_exptl_absorpt_coefficient_mu 18.902
_exptl_absorpt_correction_T_max 1.00000
_exptl_absorpt_correction_T_min 0.10938
_exptl_absorpt_correction_type multi-scan
_exptl_absorpt_process_details 'SADABS (Sheldrick, 1996)'
_exptl_crystal_colour colourless
_exptl_crystal_density_diffrn 1.752
_exptl_crystal_density_method 'not measured'
_exptl_crystal_description Prism
_exptl_crystal_F_000 3344
_exptl_crystal_size_max 0.2000
_exptl_crystal_size_mid 0.2000
_exptl_crystal_size_min 0.2000
_refine_diff_density_max 3.068
_refine_diff_density_min -1.533
_refine_diff_density_rms 0.259
_refine_ls_extinction_method none
_refine_ls_goodness_of_fit_ref 1.010
_refine_ls_hydrogen_treatment constr
_refine_ls_matrix_type full
_refine_ls_number_parameters 669
_refine_ls_number_reflns 9846
_refine_ls_number_restraints 340
_refine_ls_restrained_S_all 0.998
_refine_ls_R_factor_all 0.1412
_refine_ls_R_factor_gt 0.0997
_refine_ls_shift/su_max 0.005
_refine_ls_shift/su_mean 0.000
_refine_ls_structure_factor_coef Fsqd
_refine_ls_weighting_details 'w=1/[\s^2^(Fo^2^)+400.0000P] where P=(Fo^2^+2Fc^2^)/3'
_refine_ls_weighting_scheme calc
_refine_ls_wR_factor_gt 0.1984
_refine_ls_wR_factor_ref 0.2143
_reflns_Friedel_coverage 0.000
_reflns_number_gt 6878
_reflns_number_total 9846
_reflns_threshold_expression 'I > 2\s(I)'
_cod_data_source_file c9sc02503k2.cif
_cod_data_source_block x_sq_CCDC2
_cod_database_code 1552184
_shelx_shelxl_version_number 2016/6
_shelx_space_group_comment
;
The symmetry employed for this shelxl refinement is uniquely defined
by the following loop, which should always be used as a source of
symmetry information in preference to the above space-group names.
They are only intended as comments.
;

loop_
_space_group_symop_operation_xyz
'x, y, z'
'-x+1/2, y+1/2, -z+1/2'
'-x, -y, -z'
'x-1/2, -y-1/2, z-1/2'

loop_
_atom_site_label
_atom_site_type_symbol
_atom_site_fract_x
_atom_site_fract_y
_atom_site_fract_z
_atom_site_U_iso_or_equiv
_atom_site_adp_type
_atom_site_occupancy
_atom_site_site_symmetry_order
_atom_site_calc_flag
_atom_site_refinement_flags_posn
_atom_site_refinement_flags_adp
_atom_site_refinement_flags_occupancy
_atom_site_disorder_assembly
_atom_site_disorder_group
Sn1 Sn 0.46579(8) 0.51961(6) 0.40973(7) 0.0431(3) Uani 1 1 d . . . . .
Sn2 Sn 0.23449(9) 0.51348(6) 0.37993(8) 0.0456(3) Uani 1 1 d . . . . .
Sn3 Sn 0.38732(9) 0.37487(6) 0.40828(8) 0.0448(3) Uani 1 1 d . . . . .
Sn4 Sn 0.57649(9) 0.37605(7) 0.36100(9) 0.0534(4) Uani 1 1 d . . . . .
Sn5 Sn 0.22377(9) 0.61516(6) 0.50937(9) 0.0504(4) Uani 1 1 d . . . . .
Sn6 Sn 0.18010(9) 0.46074(6) 0.51757(9) 0.0534(4) Uani 1 1 d . . . . .
O1 O 0.2640(7) 0.5198(6) 0.4996(7) 0.040(3) Uani 1 1 d . . . . .
O2 O 0.1302(8) 0.5557(6) 0.5131(8) 0.051(3) Uani 1 1 d . . . . .
O3 O 0.1840(9) 0.6047(6) 0.3884(7) 0.049(3) Uani 1 1 d . . . . .
O4 O 0.1264(8) 0.4748(6) 0.3918(7) 0.044(3) Uani 1 1 d . . . . .
O5 O 0.3435(8) 0.6425(6) 0.5197(8) 0.046(3) Uani 1 1 d . . . . .
O6 O 0.6976(8) 0.3996(6) 0.3728(8) 0.053(4) Uani 1 1 d . . . . .
O7 O 0.4859(7) 0.3376(6) 0.3894(8) 0.048(3) Uani 1 1 d . U . . .
O8 O 0.5677(8) 0.4688(6) 0.4016(8) 0.051(4) Uani 1 1 d . . . . .
O9 O 0.4654(7) 0.4453(5) 0.4829(6) 0.036(3) Uani 1 1 d . . . . .
O10 O 0.3869(8) 0.4485(5) 0.3339(7) 0.045(3) Uani 1 1 d . . . . .
O11 O 0.6093(9) 0.2771(7) 0.3511(9) 0.065(4) Uani 1 1 d . . . . .
O12 O 0.4829(11) 0.2339(8) 0.3062(11) 0.082(5) Uani 1 1 d . . . . .
O13 O 0.5687(15) 0.0571(9) 0.2690(11) 0.119(8) Uani 1 1 d . . . . .
H13E H 0.595208 0.038687 0.310090 0.179 Uiso 1 1 calc R U . . .
O14 O 0.668(2) 0.1478(15) 0.4324(18) 0.174(11) Uani 1 1 d . U . . .
H14E H 0.668106 0.108940 0.440332 0.262 Uiso 1 1 calc R U . . .
O15 O 0.3114(9) 0.3225(6) 0.3055(8) 0.053(4) Uani 1 1 d . . . . .
O16 O 0.3050(11) 0.3875(7) 0.2111(8) 0.070(4) Uani 1 1 d . . . . .
O17 O 0.1603(11) 0.2653(8) 0.0397(11) 0.087(5) Uani 1 1 d . . . . .
H17C H 0.148703 0.279789 -0.003463 0.130 Uiso 1 1 calc R U . . .
O18 O 0.3304(10) 0.2092(7) 0.1915(9) 0.070(4) Uani 1 1 d . . . . .
H18C H 0.324854 0.176311 0.165976 0.106 Uiso 1 1 calc R U . . .
O19 O 0.2787(7) 0.4183(5) 0.4020(8) 0.041(3) Uani 1 1 d . . . . .
O20 O 0.3516(7) 0.5543(5) 0.4097(7) 0.035(3) Uani 1 1 d . . . . .
O21 O 0.0611(8) 0.4239(6) 0.4943(9) 0.051(4) Uani 1 1 d . . . . .
O22 O 0.2084(9) 0.3720(6) 0.4840(10) 0.062(4) Uani 1 1 d . . . . .
O23 O -0.0581(9) 0.3869(6) 0.4098(10) 0.066(4) Uani 1 1 d . . . . .
C1 C 0.4681(13) 0.5949(9) 0.3348(9) 0.051(5) Uani 1 1 d D . . . .
H1A H 0.449429 0.634126 0.350102 0.061 Uiso 1 1 calc R U . . .
H1B H 0.525502 0.601668 0.344327 0.061 Uiso 1 1 calc R U . . .
C2 C 0.4193(18) 0.5873(11) 0.2507(11) 0.126(10) Uani 1 1 d D U . . .
H2A H 0.361824 0.579037 0.239774 0.151 Uiso 1 1 calc DR U . . .
H2B H 0.440002 0.550404 0.233197 0.151 Uiso 1 1 calc DR U . . .
C3 C 0.424(2) 0.6464(12) 0.2072(12) 0.113(9) Uani 1 1 d D U . . .
H3A H 0.480920 0.653190 0.214685 0.135 Uiso 1 1 calc R U . . .
H3B H 0.406563 0.684034 0.226414 0.135 Uiso 1 1 calc R U . . .
C4 C 0.369(2) 0.6374(16) 0.1226(13) 0.184(15) Uani 1 1 d D U . . .
H4A H 0.371672 0.675056 0.094704 0.276 Uiso 1 1 calc R U . . .
H4B H 0.386685 0.600381 0.103768 0.276 Uiso 1 1 calc DR U . . .
H4C H 0.312534 0.631140 0.115464 0.276 Uiso 1 1 calc R U . . .
C5 C 0.1899(14) 0.5102(11) 0.2590(10) 0.064(5) Uani 1 1 d D U . . .
H5A H 0.222815 0.478527 0.247055 0.077 Uiso 0.57(3) 1 calc R U P A 1
H5B H 0.133546 0.493835 0.238240 0.077 Uiso 0.57(3) 1 calc R U P A 1
H5C H 0.233268 0.529320 0.247902 0.077 Uiso 0.43(3) 1 calc R U P A 2
H5D H 0.188627 0.464764 0.246210 0.077 Uiso 0.43(3) 1 calc R U P A 2
C6 C 0.189(2) 0.5706(15) 0.2160(19) 0.120(11) Uani 0.57(3) 1 d D U P A 1
H6A H 0.241598 0.592990 0.241737 0.144 Uiso 0.57(3) 1 calc DR U P A 1
H6B H 0.145312 0.599031 0.214914 0.144 Uiso 0.57(3) 1 calc R U P A 1
C7 C 0.175(3) 0.553(3) 0.1343(18) 0.125(12) Uani 0.57(3) 1 d D U P A 1
H7A H 0.198384 0.511452 0.133309 0.150 Uiso 0.57(3) 1 calc R U P A 1
H7B H 0.199980 0.585204 0.114163 0.150 Uiso 0.57(3) 1 calc R U P A 1
C8 C 0.081(3) 0.552(3) 0.086(2) 0.134(14) Uani 0.57(3) 1 d D U P A 1
H8A H 0.068979 0.541211 0.033762 0.201 Uiso 0.57(3) 1 calc R U P A 1
H8B H 0.056465 0.520296 0.106567 0.201 Uiso 0.57(3) 1 calc R U P A 1
H8C H 0.058053 0.593692 0.087513 0.201 Uiso 0.57(3) 1 calc R U P A 1
C6B C 0.111(2) 0.537(3) 0.201(2) 0.119(12) Uani 0.43(3) 1 d D U P A 2
H6C H 0.106448 0.581993 0.213694 0.143 Uiso 0.43(3) 1 calc R U P A 2
H6D H 0.064949 0.513569 0.202128 0.143 Uiso 0.43(3) 1 calc R U P A 2
C7B C 0.109(4) 0.533(3) 0.1214(17) 0.124(12) Uani 0.43(3) 1 d D U P A 2
H7C H 0.074960 0.567704 0.089044 0.149 Uiso 0.43(3) 1 calc R U P A 2
H7D H 0.164638 0.537588 0.124531 0.149 Uiso 0.43(3) 1 calc R U P A 2
C8B C 0.073(5) 0.468(3) 0.088(3) 0.135(15) Uani 0.43(3) 1 d D U P A 2
H8D H 0.070529 0.464033 0.037115 0.202 Uiso 0.43(3) 1 calc R U P A 2
H8E H 0.107144 0.434424 0.120202 0.202 Uiso 0.43(3) 1 calc R U P A 2
H8F H 0.017854 0.464410 0.084868 0.202 Uiso 0.43(3) 1 calc R U P A 2
C9 C 0.390(2) 0.3024(11) 0.4904(18) 0.104(7) Uani 1 1 d D U . . .
H9A H 0.446308 0.300116 0.530522 0.125 Uiso 1 1 calc R U . . .
H9B H 0.355026 0.317207 0.514329 0.125 Uiso 1 1 calc R U . . .
C10 C 0.363(2) 0.2352(13) 0.4610(15) 0.133(9) Uani 1 1 d D U . . .
H10A H 0.386457 0.223157 0.425269 0.160 Uiso 1 1 calc R U . . .
H10B H 0.303399 0.233047 0.434045 0.160 Uiso 1 1 calc R U . . .
C11 C 0.395(2) 0.1890(13) 0.5301(19) 0.138(8) Uani 1 1 d D U . . .
H11A H 0.384043 0.144560 0.512691 0.166 Uiso 1 1 calc R U . . .
H11B H 0.453978 0.194310 0.560441 0.166 Uiso 1 1 calc R U . . .
C12 C 0.348(3) 0.206(2) 0.578(2) 0.163(10) Uani 1 1 d D U . . .
H12A H 0.366212 0.177664 0.621835 0.244 Uiso 1 1 calc R U . . .
H12B H 0.359463 0.249629 0.594671 0.244 Uiso 1 1 calc R U . . .
H12C H 0.289866 0.200119 0.547152 0.244 Uiso 1 1 calc R U . . .
C17 C 0.1720(12) 0.7074(9) 0.5151(13) 0.062(6) Uani 1 1 d D . . . .
H17A H 0.178599 0.713567 0.567516 0.074 Uiso 1 1 calc R U . . .
H17B H 0.204933 0.740289 0.505225 0.074 Uiso 1 1 calc R U . . .
C18 C 0.0826(13) 0.7195(11) 0.4620(16) 0.094(9) Uani 1 1 d D . . . .
H18A H 0.049359 0.682532 0.462372 0.112 Uiso 1 1 calc R U . . .
H18B H 0.076715 0.725533 0.409829 0.112 Uiso 1 1 calc R U . . .
C19 C 0.0522(17) 0.7794(15) 0.488(2) 0.143(14) Uani 1 1 d D U . . .
H19A H 0.064508 0.775839 0.542265 0.171 Uiso 1 1 calc R U . . .
H19B H 0.080026 0.817362 0.481083 0.171 Uiso 1 1 calc R U . . .
C20 C -0.0407(17) 0.785(2) 0.440(3) 0.25(3) Uani 1 1 d D U . . .
H20A H -0.060743 0.822991 0.456283 0.371 Uiso 1 1 calc R U . . .
H20B H -0.052365 0.789114 0.386937 0.371 Uiso 1 1 calc R U . . .
H20C H -0.067830 0.747732 0.447911 0.371 Uiso 1 1 calc R U . . .
C21 C 0.2353(14) 0.4463(11) 0.6378(10) 0.061(6) Uani 1 1 d . . . . .
H21A H 0.275853 0.480314 0.660988 0.073 Uiso 1 1 calc R U . . .
H21B H 0.192692 0.451701 0.656059 0.073 Uiso 1 1 calc R U . . .
C22 C 0.277(2) 0.3840(15) 0.6669(18) 0.120(13) Uani 1 1 d . . . . .
H22A H 0.314277 0.375651 0.643164 0.144 Uiso 1 1 calc R U . . .
H22B H 0.234998 0.350345 0.649842 0.144 Uiso 1 1 calc R U . . .
C23 C 0.325(3) 0.3785(19) 0.752(2) 0.145(16) Uani 1 1 d . . . . .
H23A H 0.290445 0.392751 0.776744 0.174 Uiso 1 1 calc R U . . .
H23B H 0.372904 0.406436 0.768573 0.174 Uiso 1 1 calc R U . . .
C24 C 0.352(3) 0.310(2) 0.775(3) 0.20(3) Uani 1 1 d . . . . .
H24A H 0.382993 0.308467 0.830425 0.302 Uiso 1 1 calc R U . . .
H24B H 0.304666 0.282846 0.759632 0.302 Uiso 1 1 calc R U . . .
H24C H 0.387040 0.296517 0.751469 0.302 Uiso 1 1 calc R U . . .
C25 C 0.5582(17) 0.2317(12) 0.3216(14) 0.068(7) Uani 1 1 d . . . . .
C26 C 0.594(2) 0.1713(13) 0.3000(17) 0.101(11) Uani 1 1 d . . . . .
C27 C 0.5376(16) 0.1177(13) 0.2833(18) 0.104(11) Uani 1 1 d . . . . .
H27A H 0.523274 0.112028 0.326272 0.125 Uiso 1 1 calc DR U . . .
H27B H 0.487065 0.128455 0.238405 0.125 Uiso 1 1 calc R U . . .
C28 C 0.613(2) 0.1883(16) 0.232(2) 0.130(15) Uani 1 1 d . . . . .
H28A H 0.562560 0.197711 0.187501 0.195 Uiso 1 1 calc R U . . .
H28B H 0.648921 0.225448 0.244426 0.195 Uiso 1 1 calc R U . . .
H28C H 0.640534 0.152543 0.220527 0.195 Uiso 1 1 calc R U . . .
C29 C 0.677(3) 0.1579(18) 0.364(2) 0.144(14) Uani 1 1 d . U . . .
H29A H 0.700764 0.119960 0.352464 0.173 Uiso 1 1 calc R U . . .
H29B H 0.713449 0.194097 0.370784 0.173 Uiso 1 1 calc R U . . .
C30 C 0.2835(13) 0.3380(10) 0.2342(15) 0.057(6) Uani 1 1 d . . . . .
C31 C 0.2222(15) 0.2912(11) 0.1752(16) 0.070(7) Uani 1 1 d . . . . .
C32 C 0.1415(17) 0.2977(13) 0.1799(19) 0.097(10) Uani 1 1 d . . . . .
H32A H 0.148463 0.286721 0.230863 0.145 Uiso 1 1 calc R U . . .
H32B H 0.122258 0.341401 0.168517 0.145 Uiso 1 1 calc R U . . .
H32C H 0.101620 0.269196 0.143268 0.145 Uiso 1 1 calc R U . . .
C33 C 0.2181(17) 0.3075(11) 0.0965(13) 0.075(7) Uani 1 1 d . . . . .
H33A H 0.200595 0.351976 0.083636 0.090 Uiso 1 1 calc R U . . .
H33B H 0.272589 0.302718 0.097311 0.090 Uiso 1 1 calc R U . . .
C34 C 0.2547(14) 0.2216(10) 0.1998(14) 0.063(6) Uani 1 1 d . . . . .
H34A H 0.264762 0.215085 0.253086 0.076 Uiso 1 1 calc R U . . .
H34B H 0.212464 0.191108 0.168503 0.076 Uiso 1 1 calc R U . . .
C35 C 0.0161(15) 0.3932(9) 0.4292(14) 0.057(6) Uani 1 1 d . . . . .
C36 C 0.0797(13) 0.4238(10) 0.3419(13) 0.056(5) Uani 1 1 d . . . . .
H36A H 0.110408 0.407548 0.314292 0.067 Uiso 1 1 calc R U . . .
H36B H 0.027827 0.441400 0.304080 0.067 Uiso 1 1 calc R U . . .
C37 C 0.1407(15) 0.3333(10) 0.4368(16) 0.074(8) Uani 1 1 d . . . . .
H37A H 0.127697 0.304573 0.470037 0.089 Uiso 1 1 calc R U . . .
H37B H 0.158649 0.306574 0.405289 0.089 Uiso 1 1 calc R U . . .
C38 C 0.0604(16) 0.3674(10) 0.3833(15) 0.064(6) Uani 1 1 d . . . . .
C39 C 0.0058(16) 0.3192(12) 0.3234(14) 0.077(8) Uani 1 1 d . . . . .
H39A H 0.034716 0.303234 0.294697 0.115 Uiso 1 1 calc R U . . .
H39B H -0.007266 0.283929 0.348696 0.115 Uiso 1 1 calc R U . . .
H39C H -0.044512 0.340065 0.289010 0.115 Uiso 1 1 calc R U . . .
C13 C 0.5137(19) 0.3940(13) 0.2413(12) 0.107(8) Uani 1 1 d D U . . .
H13A H 0.519823 0.355910 0.214878 0.129 Uiso 0.55(4) 1 calc R U P B 1
H13B H 0.455165 0.398203 0.228759 0.129 Uiso 0.55(4) 1 calc R U P B 1
H13C H 0.489777 0.353691 0.215990 0.129 Uiso 0.45(4) 1 calc R U P B 2
H13D H 0.468127 0.423228 0.232889 0.129 Uiso 0.45(4) 1 calc R U P B 2
C14 C 0.538(2) 0.4511(17) 0.207(2) 0.134(12) Uani 0.55(4) 1 d D U P B 1
H14A H 0.591284 0.443666 0.206938 0.161 Uiso 0.55(4) 1 calc R U P B 1
H14B H 0.541788 0.489337 0.237912 0.161 Uiso 0.55(4) 1 calc DR U P B 1
C15 C 0.471(3) 0.461(2) 0.125(2) 0.132(11) Uani 0.55(4) 1 d D U P B 1
H15A H 0.465746 0.421988 0.094816 0.159 Uiso 0.55(4) 1 calc R U P B 1
H15B H 0.418103 0.470024 0.125437 0.159 Uiso 0.55(4) 1 calc R U P B 1
C16 C 0.500(3) 0.517(3) 0.092(3) 0.155(15) Uani 0.55(4) 1 d D U P B 1
H16A H 0.460371 0.525325 0.040266 0.232 Uiso 0.55(4) 1 calc R U P B 1
H16B H 0.505588 0.555007 0.123006 0.232 Uiso 0.55(4) 1 calc DR U P B 1
H16C H 0.552971 0.507232 0.092552 0.232 Uiso 0.55(4) 1 calc R U P B 1
C14B C 0.564(3) 0.422(4) 0.202(2) 0.125(10) Uani 0.45(4) 1 d D U P B 2
H14C H 0.594643 0.459425 0.230048 0.150 Uiso 0.45(4) 1 calc R U P B 2
H14D H 0.602973 0.390358 0.200236 0.150 Uiso 0.45(4) 1 calc R U P B 2
C15B C 0.506(3) 0.442(4) 0.120(2) 0.127(12) Uani 0.45(4) 1 d D U P B 2
H15C H 0.467374 0.474707 0.121534 0.153 Uiso 0.45(4) 1 calc R U P B 2
H15D H 0.473708 0.404924 0.092055 0.153 Uiso 0.45(4) 1 calc R U P B 2
C16B C 0.559(5) 0.468(4) 0.082(3) 0.155(18) Uani 0.45(4) 1 d D U P B 2
H16D H 0.523824 0.481066 0.030483 0.233 Uiso 0.45(4) 1 calc R U P B 2
H16E H 0.590084 0.504594 0.110874 0.233 Uiso 0.45(4) 1 calc R U P B 2
H16F H 0.596390 0.435120 0.081526 0.233 Uiso 0.45(4) 1 calc R U P B 2

loop_
_atom_site_aniso_label
_atom_site_aniso_U_11
_atom_site_aniso_U_22
_atom_site_aniso_U_33
_atom_site_aniso_U_23
_atom_site_aniso_U_13
_atom_site_aniso_U_12
Sn1 0.0642(8) 0.0340(6) 0.0515(8) -0.0023(6) 0.0442(7) -0.0009(6)
Sn2 0.0612(8) 0.0343(6) 0.0591(8) -0.0027(6) 0.0426(7) 0.0007(6)
Sn3 0.0667(9) 0.0311(6) 0.0568(8) -0.0039(6) 0.0456(7) 0.0006(6)
Sn4 0.0644(9) 0.0505(8) 0.0636(9) -0.0138(7) 0.0449(8) 0.0031(7)
Sn5 0.0644(9) 0.0391(7) 0.0672(9) -0.0066(6) 0.0468(8) 0.0013(6)
Sn6 0.0714(10) 0.0419(7) 0.0717(10) -0.0014(7) 0.0543(8) 0.0017(7)
O1 0.044(7) 0.045(7) 0.039(7) -0.011(6) 0.025(6) -0.006(6)
O2 0.063(9) 0.043(7) 0.068(9) -0.007(7) 0.049(8) 0.000(7)
O3 0.074(9) 0.041(7) 0.041(7) -0.009(6) 0.033(7) 0.003(7)
O4 0.046(7) 0.047(7) 0.042(7) 0.008(6) 0.023(6) 0.005(6)
O5 0.055(8) 0.044(7) 0.060(8) -0.002(6) 0.044(7) 0.003(6)
O6 0.057(8) 0.060(8) 0.066(9) -0.007(7) 0.048(8) -0.004(7)
O7 0.034(6) 0.056(6) 0.069(7) -0.006(6) 0.036(5) 0.004(5)
O8 0.060(8) 0.036(7) 0.088(10) -0.011(7) 0.060(8) 0.003(6)
O9 0.064(8) 0.023(6) 0.023(6) -0.014(5) 0.021(6) -0.005(6)
O10 0.073(9) 0.029(6) 0.047(7) -0.007(6) 0.039(7) -0.008(6)
O11 0.065(10) 0.052(9) 0.089(12) -0.024(9) 0.043(9) 0.008(8)
O12 0.073(12) 0.075(11) 0.115(15) -0.042(10) 0.055(11) -0.001(9)
O13 0.19(2) 0.082(13) 0.067(12) -0.011(10) 0.037(14) 0.042(14)
O14 0.215(19) 0.149(17) 0.148(15) -0.025(15) 0.067(13) 0.033(15)
O15 0.075(10) 0.044(8) 0.052(9) -0.016(7) 0.041(8) -0.010(7)
O16 0.117(14) 0.055(9) 0.050(9) 0.000(7) 0.048(9) -0.016(9)
O17 0.099(14) 0.062(10) 0.089(13) -0.013(10) 0.030(11) -0.001(10)
O18 0.098(12) 0.045(8) 0.087(12) -0.012(8) 0.058(10) -0.001(8)
O19 0.047(7) 0.027(6) 0.071(9) -0.002(6) 0.047(7) 0.010(5)
O20 0.037(6) 0.029(6) 0.051(7) 0.000(5) 0.030(6) 0.004(5)
O21 0.052(8) 0.036(7) 0.090(11) -0.004(7) 0.054(8) 0.002(6)
O22 0.072(10) 0.022(6) 0.120(13) -0.006(7) 0.069(10) 0.006(7)
O23 0.076(10) 0.043(8) 0.121(14) -0.009(8) 0.082(10) -0.008(7)
C1 0.089(16) 0.036(10) 0.043(11) 0.007(9) 0.043(12) -0.003(10)
C2 0.19(2) 0.076(15) 0.093(17) 0.033(14) 0.040(17) -0.024(17)
C3 0.18(2) 0.072(15) 0.081(16) 0.027(13) 0.052(17) -0.014(16)
C4 0.25(3) 0.10(2) 0.12(2) 0.04(2) 0.00(2) -0.05(2)
C5 0.073(9) 0.075(9) 0.050(8) -0.013(7) 0.031(7) -0.006(8)
C6 0.13(2) 0.14(2) 0.075(19) 0.048(15) 0.023(18) 0.00(2)
C7 0.13(2) 0.14(2) 0.080(19) 0.045(18) 0.022(18) 0.00(2)
C8 0.14(2) 0.14(3) 0.08(2) 0.04(2) 0.02(2) 0.00(2)
C6B 0.118(19) 0.14(2) 0.073(19) 0.046(18) 0.016(17) 0.010(19)
C7B 0.12(2) 0.14(2) 0.08(2) 0.046(18) 0.016(19) 0.01(2)
C8B 0.14(2) 0.15(3) 0.08(2) 0.04(2) 0.02(2) 0.01(2)
C9 0.105(7) 0.104(7) 0.104(7) 0.0001(10) 0.045(3) -0.0001(10)
C10 0.157(14) 0.110(14) 0.123(14) 0.015(13) 0.050(13) -0.002(13)
C11 0.160(14) 0.110(14) 0.127(13) 0.013(13) 0.043(11) -0.003(13)
C12 0.20(2) 0.15(2) 0.152(18) 0.029(18) 0.080(13) -0.007(19)
C17 0.085(17) 0.032(11) 0.082(16) -0.002(11) 0.050(14) 0.021(11)
C18 0.075(19) 0.070(18) 0.14(3) 0.015(18) 0.046(19) 0.002(15)
C19 0.16(2) 0.10(3) 0.12(3) 0.00(2) 0.02(3) 0.04(3)
C20 0.13(2) 0.20(5) 0.40(9) 0.14(6) 0.10(4) 0.05(4)
C21 0.074(15) 0.087(17) 0.013(9) 0.015(10) 0.010(9) 0.011(13)
C22 0.19(4) 0.10(2) 0.10(2) 0.05(2) 0.09(3) 0.07(2)
C23 0.16(4) 0.16(4) 0.12(3) 0.09(3) 0.07(3) 0.08(3)
C24 0.18(4) 0.23(6) 0.21(5) 0.12(5) 0.10(4) 0.11(4)
C25 0.086(19) 0.067(16) 0.067(16) -0.018(13) 0.048(15) 0.013(14)
C26 0.13(3) 0.053(16) 0.08(2) -0.025(15) 0.01(2) 0.034(17)
C27 0.14(3) 0.070(19) 0.11(2) -0.014(18) 0.06(2) 0.03(2)
C28 0.13(3) 0.12(3) 0.19(4) -0.09(3) 0.12(3) -0.03(2)
C29 0.17(3) 0.11(3) 0.14(2) -0.01(2) 0.048(19) 0.08(3)
C30 0.053(13) 0.035(11) 0.093(19) -0.017(12) 0.042(13) 0.001(10)
C31 0.075(16) 0.054(14) 0.10(2) -0.005(13) 0.060(16) -0.009(12)
C32 0.08(2) 0.078(19) 0.13(3) -0.033(19) 0.048(19) -0.015(16)
C33 0.10(2) 0.057(15) 0.061(15) -0.014(12) 0.030(15) -0.021(14)
C34 0.073(16) 0.053(13) 0.075(16) -0.018(12) 0.042(13) -0.030(12)
C35 0.081(16) 0.030(10) 0.100(18) -0.021(11) 0.077(15) -0.019(10)
C36 0.050(12) 0.055(13) 0.073(15) -0.012(11) 0.037(12) -0.003(10)
C37 0.094(19) 0.037(12) 0.13(2) -0.033(14) 0.081(18) -0.021(13)
C38 0.089(17) 0.035(11) 0.095(18) -0.014(12) 0.066(15) 0.000(11)
C39 0.11(2) 0.070(16) 0.086(18) -0.017(14) 0.075(17) 0.002(15)
C13 0.173(19) 0.122(18) 0.046(11) 0.019(11) 0.065(11) 0.074(15)
C14 0.19(2) 0.13(2) 0.074(16) 0.025(16) 0.052(16) 0.075(19)
C15 0.20(2) 0.13(2) 0.073(16) 0.022(15) 0.059(16) 0.072(18)
C16 0.21(3) 0.15(3) 0.09(2) 0.034(19) 0.06(2) 0.05(2)
C14B 0.19(2) 0.13(2) 0.070(15) 0.035(16) 0.071(13) 0.055(19)
C15B 0.19(2) 0.13(2) 0.072(16) 0.031(17) 0.063(17) 0.07(2)
C16B 0.21(3) 0.14(3) 0.09(2) 0.03(2) 0.04(2) 0.06(3)

loop_
_atom_type_symbol
_atom_type_description
_atom_type_scat_dispersion_real
_atom_type_scat_dispersion_imag
_atom_type_scat_source
C C 0.0181 0.0091 'International Tables Vol C Tables 4.2.6.8 and 6.1.1.4'
O O 0.0492 0.0322 'International Tables Vol C Tables 4.2.6.8 and 6.1.1.4'
H H 0.0000 0.0000 'International Tables Vol C Tables 4.2.6.8 and 6.1.1.4'
Sn Sn 0.0259 5.4591 'International Tables Vol C Tables 4.2.6.8 and 6.1.1.4'

loop_
_geom_angle_atom_site_label_1
_geom_angle_atom_site_label_2
_geom_angle_atom_site_label_3
_geom_angle
_geom_angle_site_symmetry_1
_geom_angle_site_symmetry_3
O9 Sn1 O9 75.8(5) 3_666 .
O9 Sn1 O10 151.5(4) 3_666 .
O9 Sn1 O10 76.0(4) . .
O9 Sn1 C1 104.2(6) 3_666 .
O9 Sn1 C1 179.0(7) . .
O10 Sn1 C1 104.1(6) . .
O9 Sn1 O20 92.4(5) 3_666 .
O9 Sn1 O20 88.4(4) . .
O10 Sn1 O20 83.3(5) . .
C1 Sn1 O20 92.6(6) . .
O9 Sn1 O8 94.9(5) 3_666 .
O9 Sn1 O8 86.2(5) . .
O10 Sn1 O8 86.8(5) . .
C1 Sn1 O8 92.8(7) . .
O20 Sn1 O8 169.6(4) . .
O9 Sn1 Sn1 38.5(3) 3_666 3_666
O9 Sn1 Sn1 37.3(3) . 3_666
O10 Sn1 Sn1 113.2(3) . 3_666
C1 Sn1 Sn1 142.7(5) . 3_666
O20 Sn1 Sn1 90.5(3) . 3_666
O8 Sn1 Sn1 90.6(4) . 3_666
O20 Sn2 O19 94.6(4) . .
O20 Sn2 C5 100.2(7) . .
O19 Sn2 C5 97.1(7) . .
O20 Sn2 O3 91.4(5) . .
O19 Sn2 O3 162.4(5) . .
C5 Sn2 O3 98.1(7) . .
O20 Sn2 O1 85.5(4) . .
O19 Sn2 O1 86.6(5) . .
C5 Sn2 O1 172.8(7) . .
O3 Sn2 O1 77.4(5) . .
O20 Sn2 O4 160.1(4) . .
O19 Sn2 O4 84.6(4) . .
C5 Sn2 O4 99.7(7) . .
O3 Sn2 O4 84.2(5) . .
O1 Sn2 O4 74.5(4) . .
O10 Sn3 O7 84.8(5) . .
O10 Sn3 O19 85.0(5) . .
O7 Sn3 O19 167.5(5) . .
O10 Sn3 O9 76.4(4) . .
O7 Sn3 O9 90.8(5) . .
O19 Sn3 O9 93.9(5) . .
O10 Sn3 O15 85.7(5) . .
O7 Sn3 O15 84.3(5) . .
O19 Sn3 O15 87.7(5) . .
O9 Sn3 O15 161.8(5) . .
O10 Sn3 C9 176.9(8) . .
O7 Sn3 C9 96.4(9) . .
O19 Sn3 C9 94.2(9) . .
O9 Sn3 C9 100.6(8) . .
O15 Sn3 C9 97.3(9) . .
O7 Sn4 O8 93.7(5) . .
O7 Sn4 C13 104.1(9) . .
O8 Sn4 C13 98.8(8) . .
O7 Sn4 O6 158.3(5) . .
O8 Sn4 O6 89.0(5) . .
C13 Sn4 O6 96.7(9) . .
O7 Sn4 O5 83.6(5) . 3_666
O8 Sn4 O5 83.7(5) . 3_666
C13 Sn4 O5 171.7(8) . 3_666
O6 Sn4 O5 75.3(5) . 3_666
O7 Sn4 O11 85.9(5) . .
O8 Sn4 O11 164.6(6) . .
C13 Sn4 O11 96.3(8) . .
O6 Sn4 O11 85.8(5) . .
O5 Sn4 O11 80.9(5) 3_666 .
O2 Sn5 O6 93.0(5) . 3_666
O2 Sn5 O3 94.5(5) . .
O6 Sn5 O3 155.7(5) 3_666 .
O2 Sn5 O5 158.5(5) . .
O6 Sn5 O5 76.1(5) 3_666 .
O3 Sn5 O5 89.0(5) . .
O2 Sn5 O1 76.2(4) . .
O6 Sn5 O1 82.3(5) 3_666 .
O3 Sn5 O1 77.1(5) . .
O5 Sn5 O1 83.9(4) . .
O2 Sn5 C17 99.0(7) . .
O6 Sn5 C17 100.2(7) 3_666 .
O3 Sn5 C17 101.4(7) . .
O5 Sn5 C17 101.2(7) . .
O1 Sn5 C17 174.7(7) . .
O1 Sn6 O22 100.5(5) . .
O1 Sn6 C21 103.5(7) . .
O22 Sn6 C21 98.8(8) . .
O1 Sn6 O21 155.3(5) . .
O22 Sn6 O21 88.2(5) . .
C21 Sn6 O21 97.9(8) . .
O1 Sn6 O2 76.6(5) . .
O22 Sn6 O2 161.7(6) . .
C21 Sn6 O2 99.5(7) . .
O21 Sn6 O2 87.8(5) . .
O1 Sn6 O4 75.3(5) . .
O22 Sn6 O4 80.0(6) . .
C21 Sn6 O4 178.0(7) . .
O21 Sn6 O4 83.6(5) . .
O2 Sn6 O4 81.8(5) . .
Sn6 O1 Sn2 106.3(5) . .
Sn6 O1 Sn5 103.8(5) . .
Sn2 O1 Sn5 102.3(5) . .
Sn5 O2 Sn6 102.6(5) . .
Sn2 O3 Sn5 102.7(5) . .
C36 O4 Sn2 119.2(10) . .
C36 O4 Sn6 119.6(11) . .
Sn2 O4 Sn6 99.9(5) . .
Sn5 O5 Sn4 103.5(5) . 3_666
Sn5 O6 Sn4 105.1(5) 3_666 .
Sn4 O7 Sn3 135.4(7) . .
Sn4 O8 Sn1 132.0(6) . .
Sn1 O9 Sn1 104.2(5) 3_666 .
Sn1 O9 Sn3 151.3(6) 3_666 .
Sn1 O9 Sn3 104.2(5) . .
Sn3 O10 Sn1 103.4(5) . .
C25 O11 Sn4 125.1(14) . .
C30 O15 Sn3 131.2(13) . .
Sn3 O19 Sn2 132.5(6) . .
Sn2 O20 Sn1 134.1(5) . .
C35 O21 Sn6 121.5(11) . .
C37 O22 Sn6 116.6(12) . .
C2 C1 Sn1 119.1(13) . .
C1 C2 C3 111.9(16) . .
C2 C3 C4 109.3(16) . .
C6 C5 Sn2 119.3(18) . .
C6B C5 Sn2 127(2) . .
C5 C6 C7 109.2(19) . .
C6 C7 C8 106.9(18) . .
C5 C6B C7B 110.3(19) . .
C8B C7B C6B 107.5(19) . .
C10 C9 Sn3 117.7(19) . .
C9 C10 C11 108.3(16) . .
C12 C11 C10 106.8(17) . .
C18 C17 Sn5 118.0(14) . .
C17 C18 C19 109.7(16) . .
C20 C19 C18 108.6(18) . .
C22 C21 Sn6 117.5(17) . .
C21 C22 C23 116(3) . .
C22 C23 C24 111(4) . .
O12 C25 O11 125(2) . .
O12 C25 C26 120(3) . .
O11 C25 C26 115(2) . .
C29 C26 C27 113(3) . .
C29 C26 C28 105(3) . .
C27 C26 C28 112(2) . .
C29 C26 C25 108(2) . .
C27 C26 C25 111(3) . .
C28 C26 C25 108(2) . .
O13 C27 C26 115(2) . .
O14 C29 C26 110(4) . .
O16 C30 O15 123(2) . .
O16 C30 C31 119(2) . .
O15 C30 C31 117.3(19) . .
C32 C31 C33 114(2) . .
C32 C31 C30 107(2) . .
C33 C31 C30 108.1(19) . .
C32 C31 C34 108(2) . .
C33 C31 C34 111(2) . .
C30 C31 C34 108(2) . .
O17 C33 C31 110(2) . .
O18 C34 C31 112.2(16) . .
O23 C35 O21 118.8(16) . .
O23 C35 C38 124(2) . .
O21 C35 C38 117.6(19) . .
O4 C36 C38 114.3(18) . .
O22 C37 C38 117.9(17) . .
C35 C38 C39 110.4(19) . .
C35 C38 C37 110(2) . .
C39 C38 C37 108.6(17) . .
C35 C38 C36 108.7(16) . .
C39 C38 C36 109(2) . .
C37 C38 C36 110.3(19) . .
C14 C13 Sn4 120(2) . .
C14B C13 Sn4 118(2) . .
C13 C14 C15 108.1(19) . .
C16 C15 C14 106.1(19) . .
C15B C14B C13 109(2) . .
C14B C15B C16B 107.3(19) . .

loop_
_geom_bond_atom_site_label_1
_geom_bond_atom_site_label_2
_geom_bond_distance
_geom_bond_site_symmetry_2
Sn1 O9 2.031(10) 3_666
Sn1 O9 2.085(11) .
Sn1 O10 2.126(12) .
Sn1 C1 2.134(15) .
Sn1 O20 2.159(10) .
Sn1 O8 2.163(11) .
Sn1 Sn1 3.248(3) 3_666
Sn2 O20 2.093(11) .
Sn2 O19 2.099(11) .
Sn2 C5 2.110(18) .
Sn2 O3 2.129(12) .
Sn2 O1 2.130(11) .
Sn2 O4 2.187(12) .
Sn3 O10 2.087(12) .
Sn3 O7 2.087(11) .
Sn3 O19 2.091(10) .
Sn3 O9 2.102(10) .
Sn3 O15 2.150(13) .
Sn3 C9 2.16(3) .
Sn4 O7 2.072(11) .
Sn4 O8 2.105(11) .
Sn4 C13 2.12(2) .
Sn4 O6 2.128(12) .
Sn4 O5 2.153(13) 3_666
Sn4 O11 2.163(14) .
Sn5 O2 2.100(12) .
Sn5 O6 2.114(14) 3_666
Sn5 O3 2.131(12) .
Sn5 O5 2.134(12) .
Sn5 O1 2.139(12) .
Sn5 C17 2.146(16) .
Sn6 O1 2.073(11) .
Sn6 O22 2.081(12) .
Sn6 C21 2.108(16) .
Sn6 O21 2.115(12) .
Sn6 O2 2.147(12) .
Sn6 O4 2.204(12) .
O4 C36 1.43(2) .
O11 C25 1.26(3) .
O12 C25 1.25(3) .
O13 C27 1.45(3) .
O14 C29 1.39(4) .
O15 C30 1.28(3) .
O16 C30 1.24(2) .
O17 C33 1.43(3) .
O18 C34 1.45(2) .
O21 C35 1.32(3) .
O22 C37 1.41(3) .
O23 C35 1.22(2) .
C1 C2 1.479(17) .
C2 C3 1.505(17) .
C3 C4 1.510(18) .
C5 C6 1.497(19) .
C5 C6B 1.476(18) .
C6 C7 1.52(2) .
C7 C8 1.53(2) .
C6B C7B 1.52(2) .
C7B C8B 1.52(2) .
C9 C10 1.502(18) .
C10 C11 1.537(18) .
C11 C12 1.512(19) .
C17 C18 1.501(17) .
C18 C19 1.522(18) .
C19 C20 1.517(19) .
C21 C22 1.48(3) .
C22 C23 1.49(4) .
C23 C24 1.50(5) .
C25 C26 1.54(3) .
C26 C29 1.49(4) .
C26 C27 1.44(4) .
C26 C28 1.53(4) .
C30 C31 1.54(3) .
C31 C32 1.49(3) .
C31 C33 1.52(3) .
C31 C34 1.55(3) .
C35 C38 1.51(3) .
C36 C38 1.53(3) .
C37 C38 1.53(3) .
C38 C39 1.52(3) .
C13 C14 1.50(2) .
C13 C14B 1.51(2) .
C14 C15 1.53(2) .
C15 C16 1.53(2) .
C14B C15B 1.51(2) .
C15B C16B 1.53(2) .
